data_4331919
loop_
_publ_author_name
'Kubatko, Karrie-Ann'
'Burns, Peter C.'

_publ_section_title
;
 Expanding the Crystal Chemistry of Actinyl Peroxides:&#x00A0; Open Sheets
 of Uranyl Polyhedra in Na5[(UO2)3(O2)4(OH)3](H2O)13
;
_journal_issue 16
_journal_name_full 'Inorganic Chemistry'
_journal_page_first 6096
_journal_page_last 6098
_journal_paper_doi 10.1021/ic0518677
_journal_volume 45
_journal_year 2006
_chemical_formula_moiety 'H3.87 Na0.67 O4 U0.40'
_chemical_formula_sum 'H3.87 Na0.67 O4 U0.4'
_chemical_formula_weight 178.44
_chemical_name_common 'H3.87 Na0.67 O4 U0.40'
_chemical_name_systematic
; 
Na5[(UO2)3(O2)4(OH)3](H2O)13
;
_space_group_IT_number 64
_symmetry_cell_setting orthorhombic
_symmetry_space_group_name_Hall '-C 2ac 2'
_symmetry_space_group_name_H-M 'C m c a'
_atom_sites_solution_hydrogens geom
_atom_sites_solution_primary direct
_atom_sites_solution_secondary difmap
_audit_creation_method SHELXL-97
_cell_angle_alpha 90.00
_cell_angle_beta 90.00
_cell_angle_gamma 90.00
_cell_formula_units_Z 60
_cell_length_a 23.6315(14)
_cell_length_b 15.8862(14)
_cell_length_c 13.9518(10)
_cell_measurement_reflns_used 5675
_cell_measurement_temperature 100(2)
_cell_measurement_theta_max 69
_cell_measurement_theta_min 2
_cell_volume 5237.7(7)
_computing_cell_refinement 'SMART (Bruker, 2001)'
_computing_data_collection 'SMART (Bruker, 2001)'
_computing_data_reduction 'SAINT (Bruker, 2000)'
_computing_molecular_graphics 'ATOMS, (Dowty, 2000)'
_computing_publication_material 'SHELXTL (Bruker, 1998)'
_computing_structure_refinement 'SHELXL-97 (Sheldrick, 1997)'
_computing_structure_solution 'SHELXS-97 (Sheldrick, 1990)'
_diffrn_ambient_temperature 293(2)
_diffrn_measured_fraction_theta_full 0.992
_diffrn_measured_fraction_theta_max 0.992
_diffrn_measurement_device_type 'Bruker APEX CCD area-detector'
_diffrn_measurement_method '\f and \w'
_diffrn_radiation_monochromator graphite
_diffrn_radiation_source 'fine-focus sealed tube'
_diffrn_radiation_type MoK\a
_diffrn_radiation_wavelength 0.71073
_diffrn_reflns_av_R_equivalents 0.1713
_diffrn_reflns_av_sigmaI/netI 0.1920
_diffrn_reflns_limit_h_max 37
_diffrn_reflns_limit_h_min -37
_diffrn_reflns_limit_k_max 25
_diffrn_reflns_limit_k_min -25
_diffrn_reflns_limit_l_max 21
_diffrn_reflns_limit_l_min -21
_diffrn_reflns_number 52295
_diffrn_reflns_theta_full 34.51
_diffrn_reflns_theta_max 34.51
_diffrn_reflns_theta_min 1.72
_diffrn_standards_number 0
_exptl_absorpt_coefficient_mu 18.706
_exptl_absorpt_correction_T_max 0.688
_exptl_absorpt_correction_T_min 0.244
_exptl_absorpt_correction_type empirical
_exptl_absorpt_process_details 'via \y-scan (SHELXTL-NT; Bruker, 1998)'
_exptl_crystal_colour yellow
_exptl_crystal_density_diffrn 3.394
_exptl_crystal_density_method 'not measured'
_exptl_crystal_description 'yellow blocky crystals'
_exptl_crystal_F_000 4800
_exptl_crystal_size_max 0.08
_exptl_crystal_size_mid 0.08
_exptl_crystal_size_min 0.02
_refine_diff_density_max 10.775
_refine_diff_density_min -2.463
_refine_diff_density_rms 0.440
_refine_ls_extinction_method none
_refine_ls_goodness_of_fit_ref 0.755
_refine_ls_hydrogen_treatment mixed
_refine_ls_matrix_type full
_refine_ls_number_parameters 181
_refine_ls_number_reflns 5628
_refine_ls_number_restraints 0
_refine_ls_restrained_S_all 0.755
_refine_ls_R_factor_all 0.1264
_refine_ls_R_factor_gt 0.0547
_refine_ls_shift/su_max 0.001
_refine_ls_shift/su_mean 0.000
_refine_ls_structure_factor_coef Fsqd
_refine_ls_weighting_details 'calc w=1/[\s^2^(Fo^2^)+(0.0652P)^2^+0.0000P] where P=(Fo^2^+2Fc^2^)/3'
_refine_ls_weighting_scheme calc
_refine_ls_wR_factor_gt 0.1233
_refine_ls_wR_factor_ref 0.1515
_reflns_number_gt 2501
_reflns_number_total 5628
_reflns_threshold_expression >2sigma(I)
_cod_data_source_file ic0518677sup1.cif
_cod_data_source_block play
_cod_original_sg_symbol_H-M Cmca
_cod_original_formula_sum 'H3.87 Na0.67 O4 U0.40'
_cod_database_code 4331919

loop_
_symmetry_equiv_pos_as_xyz
'x, y, z'
'-x, -y+1/2, z+1/2'
'-x, y+1/2, -z+1/2'
'x, -y, -z'
'x+1/2, y+1/2, z'
'-x+1/2, -y+1, z+1/2'
'-x+1/2, y+1, -z+1/2'
'x+1/2, -y+1/2, -z'
'-x, -y, -z'
'x, y-1/2, -z-1/2'
'x, -y-1/2, z-1/2'
'-x, y, z'
'-x+1/2, -y+1/2, -z'
'x+1/2, y, -z-1/2'
'x+1/2, -y, z-1/2'
'-x+1/2, y+1/2, z'

loop_
_atom_site_label
_atom_site_type_symbol
_atom_site_fract_x
_atom_site_fract_y
_atom_site_fract_z
_atom_site_U_iso_or_equiv
_atom_site_adp_type
_atom_site_occupancy
_atom_site_symmetry_multiplicity
_atom_site_calc_flag
_atom_site_refinement_flags
U1 U 0.327253(19) 0.22358(3) 0.04935(3) 0.01899(11) Uani 1 1 d .
U2 U 0.41675(3) 0.0000 0.0000 0.02080(15) Uani 1 2 d S
Na1 Na 0.5000 0.1613(5) -0.1559(6) 0.0296(18) Uani 1 2 d S
Na2 Na 0.5000 0.3508(6) -0.1370(8) 0.054(3) Uani 1 2 d S
Na3 Na 0.3941(3) 0.0703(5) 0.2713(6) 0.069(2) Uani 1 1 d .
Na4 Na 0.2689(8) 0.3526(12) 0.2795(15) 0.097(7) Uiso 0.50 1 d P
O1 O 0.1985(4) 0.2335(6) 0.3303(6) 0.027(2) Uani 1 1 d .
O2 O 0.4226(4) 0.0691(5) -0.1044(6) 0.0223(19) Uani 1 1 d .
O3 O 0.3518(4) 0.2166(6) -0.0740(6) 0.027(2) Uani 1 1 d .
O4 O 0.4124(4) 0.2809(6) 0.0991(7) 0.026(2) Uani 1 1 d .
O5 O 0.3371(3) 0.0714(6) 0.0606(6) 0.022(2) Uani 1 1 d .
O6 O 0.3744(4) 0.3499(6) 0.0705(6) 0.026(2) Uani 1 1 d .
O7 O 0.3889(4) 0.1111(6) 0.1007(6) 0.0225(19) Uani 1 1 d .
O8 O 0.5000 0.0683(8) 0.0562(10) 0.025(3) Uani 1 2 d S
O9 O 0.2372(4) 0.1693(6) 0.0044(7) 0.027(2) Uani 1 1 d .
O10 O 0.4310(5) 0.4275(7) -0.0658(7) 0.047(3) Uani 1 1 d .
O11 O 0.5000 0.2380(8) -0.0092(10) 0.026(3) Uani 1 2 d S
O12 O 0.4295(4) 0.2647(6) -0.2108(7) 0.031(2) Uani 1 1 d .
O13 O 0.5000 0.3833(9) 0.1787(10) 0.030(3) Uani 1 2 d S
O14 O 0.5000 0.0495(10) 0.2480(10) 0.040(4) Uani 1 2 d S
O15 O 0.1927(5) 0.1178(8) 0.1783(8) 0.052(3) Uani 1 1 d .
O16 O 0.2541(6) -0.0339(8) 0.1280(9) 0.067(4) Uani 1 1 d .
O17 O 0.3579(6) 0.4268(8) 0.2334(9) 0.068(4) Uani 1 1 d .

loop_
_atom_site_aniso_label
_atom_site_aniso_U_11
_atom_site_aniso_U_22
_atom_site_aniso_U_33
_atom_site_aniso_U_23
_atom_site_aniso_U_13
_atom_site_aniso_U_12
U1 0.01437(19) 0.0266(2) 0.0160(2) -0.0018(2) 0.00140(19) 0.0004(2)
U2 0.0181(3) 0.0239(3) 0.0204(3) 0.0007(3) 0.000 0.000
Na1 0.030(4) 0.037(5) 0.022(4) 0.004(4) 0.000 0.000
Na2 0.033(5) 0.055(7) 0.074(8) 0.020(6) 0.000 0.000
Na3 0.067(5) 0.080(6) 0.061(5) 0.012(4) 0.013(4) 0.022(5)
O1 0.036(5) 0.034(6) 0.013(4) 0.005(4) 0.000(4) 0.004(5)
O2 0.024(5) 0.022(5) 0.021(4) 0.001(4) 0.000(4) 0.004(4)
O3 0.023(5) 0.040(6) 0.017(5) -0.004(4) 0.000(4) 0.002(4)
O4 0.016(4) 0.038(6) 0.024(5) -0.003(4) 0.002(4) 0.005(4)
O5 0.018(4) 0.024(5) 0.025(5) -0.002(4) 0.003(4) -0.005(4)
O6 0.021(5) 0.031(5) 0.025(5) -0.002(4) 0.001(4) 0.008(4)
O7 0.018(4) 0.031(5) 0.019(5) -0.005(4) -0.002(4) 0.003(4)
O8 0.014(6) 0.029(7) 0.034(8) 0.004(6) 0.000 0.000
O9 0.021(4) 0.038(5) 0.022(5) 0.000(4) -0.003(4) 0.005(4)
O10 0.067(8) 0.041(7) 0.033(6) -0.003(5) 0.022(6) -0.006(6)
O11 0.024(7) 0.034(7) 0.021(7) 0.006(6) 0.000 0.000
O12 0.019(5) 0.047(6) 0.025(5) 0.003(5) -0.002(4) -0.003(4)
O13 0.025(7) 0.032(8) 0.032(8) -0.010(6) 0.000 0.000
O14 0.038(9) 0.053(10) 0.030(8) -0.010(8) 0.000 0.000
O15 0.049(8) 0.071(9) 0.037(7) 0.012(6) -0.007(6) 0.007(7)
O16 0.078(10) 0.079(10) 0.044(8) -0.006(7) 0.010(7) -0.022(8)
O17 0.092(11) 0.066(9) 0.047(8) -0.028(7) -0.029(8) 0.033(8)

loop_
_atom_type_symbol
_atom_type_description
_atom_type_scat_dispersion_real
_atom_type_scat_dispersion_imag
_atom_type_scat_source
O O 0.0106 0.0060 'International Tables Vol C Tables 4.2.6.8 and 6.1.1.4'
Na Na 0.0362 0.0249 'International Tables Vol C Tables 4.2.6.8 and 6.1.1.4'
U U -9.6767 9.6646 'International Tables Vol C Tables 4.2.6.8 and 6.1.1.4'
H H 0.0000 0.0000 'International Tables Vol C Tables 4.2.6.8 and 6.1.1.4'

loop_
_geom_angle_atom_site_label_1
_geom_angle_atom_site_label_2
_geom_angle_atom_site_label_3
_geom_angle
_geom_angle_site_symmetry_1
_geom_angle_site_symmetry_3
O1 U1 O3 178.0(4) 7_545 .
O1 U1 O6 88.2(4) 7_545 .
O3 U1 O6 91.1(4) . .
O1 U1 O4 88.9(4) 7_545 .
O3 U1 O4 91.7(4) . .
O6 U1 O4 37.1(3) . .
O1 U1 O9 88.5(4) 7_545 .
O3 U1 O9 90.8(4) . .
O6 U1 O9 141.1(3) . .
O4 U1 O9 176.9(3) . .
O1 U1 O9 90.9(4) 7_545 13
O3 U1 O9 87.1(4) . 13
O6 U1 O9 74.4(3) . 13
O4 U1 O9 111.5(3) . 13
O9 U1 O9 66.9(4) . 13
O1 U1 O7 89.5(4) 7_545 .
O3 U1 O7 92.5(4) . .
O6 U1 O7 108.3(3) . .
O4 U1 O7 71.2(3) . .
O9 U1 O7 110.4(3) . .
O9 U1 O7 177.3(3) 13 .
O1 U1 O5 93.4(4) 7_545 .
O3 U1 O5 88.3(4) . .
O6 U1 O5 143.8(3) . .
O4 U1 O5 106.8(3) . .
O9 U1 O5 75.1(3) . .
O9 U1 O5 141.6(3) 13 .
O7 U1 O5 35.7(3) . .
O1 U1 Na4 34.8(4) 7_545 7_545
O3 U1 Na4 143.2(4) . 7_545
O6 U1 Na4 75.2(4) . 7_545
O4 U1 Na4 96.7(4) . 7_545
O9 U1 Na4 80.2(4) . 7_545
O9 U1 Na4 56.5(3) 13 7_545
O7 U1 Na4 124.2(3) . 7_545
O5 U1 Na4 122.7(4) . 7_545
O1 U1 U1 89.6(3) 7_545 13
O3 U1 U1 88.8(3) . 13
O6 U1 U1 107.6(2) . 13
O4 U1 U1 144.7(2) . 13
O9 U1 U1 33.7(2) . 13
O9 U1 U1 33.3(2) 13 13
O7 U1 U1 144.1(2) . 13
O5 U1 U1 108.6(2) . 13
Na4 U1 U1 64.3(3) 7_545 13
O1 U1 Na4 25.6(4) 7_545 .
O3 U1 Na4 152.7(4) . .
O6 U1 Na4 67.9(4) . .
O4 U1 Na4 81.9(3) . .
O9 U1 Na4 95.0(4) . .
O9 U1 Na4 70.9(4) 13 .
O7 U1 Na4 110.2(3) . .
O5 U1 Na4 118.9(4) . .
Na4 U1 Na4 17.4(5) 7_545 .
U1 U1 Na4 81.7(3) 13 .
O2 U2 O2 171.3(5) . 4
O2 U2 O7 89.8(4) . 4
O2 U2 O7 92.6(3) 4 4
O2 U2 O7 92.6(3) . .
O2 U2 O7 89.8(4) 4 .
O7 U2 O7 147.5(4) 4 .
O2 U2 O5 93.7(4) . 4
O2 U2 O5 93.3(3) 4 4
O7 U2 O5 36.8(3) 4 4
O7 U2 O5 110.6(3) . 4
O2 U2 O5 93.3(3) . .
O2 U2 O5 93.7(4) 4 .
O7 U2 O5 110.6(3) 4 .
O7 U2 O5 36.8(3) . .
O5 U2 O5 73.9(4) 4 .
O2 U2 O8 85.7(4) . .
O2 U2 O8 87.0(4) 4 .
O7 U2 O8 140.4(3) 4 .
O7 U2 O8 72.1(3) . .
O5 U2 O8 177.3(4) 4 .
O5 U2 O8 108.9(3) . .
O2 U2 O8 87.0(4) . 9_655
O2 U2 O8 85.7(4) 4 9_655
O7 U2 O8 72.1(3) 4 9_655
O7 U2 O8 140.4(3) . 9_655
O5 U2 O8 108.9(3) 4 9_655
O5 U2 O8 177.3(4) . 9_655
O8 U2 O8 68.4(5) . 9_655
O2 U2 Na1 28.6(3) . .
O2 U2 Na1 143.2(3) 4 .
O7 U2 Na1 107.6(2) 4 .
O7 U2 Na1 88.9(3) . .
O5 U2 Na1 121.3(2) 4 .
O5 U2 Na1 106.7(2) . .
O8 U2 Na1 57.8(3) . .
O8 U2 Na1 72.4(3) 9_655 .
O2 U2 Na1 143.2(3) . 9_655
O2 U2 Na1 28.6(3) 4 9_655
O7 U2 Na1 88.9(3) 4 9_655
O7 U2 Na1 107.6(2) . 9_655
O5 U2 Na1 106.7(2) 4 9_655
O5 U2 Na1 121.3(2) . 9_655
O8 U2 Na1 72.4(3) . 9_655
O8 U2 Na1 57.8(3) 9_655 9_655
Na1 U2 Na1 119.33(12) . 9_655
O2 U2 U2 85.6(3) . 9_655
O2 U2 U2 85.6(3) 4 9_655
O7 U2 U2 106.3(2) 4 9_655
O7 U2 U2 106.3(2) . 9_655
O5 U2 U2 143.1(2) 4 9_655
O5 U2 U2 143.1(2) . 9_655
O8 U2 U2 34.2(3) . 9_655
O8 U2 U2 34.2(3) 9_655 9_655
Na1 U2 U2 59.66(6) . 9_655
Na1 U2 U2 59.66(6) 9_655 9_655
O2 U2 Na3 54.7(3) . 4
O2 U2 Na3 126.8(3) 4 4
O7 U2 Na3 35.3(2) 4 4
O7 U2 Na3 137.8(2) . 4
O5 U2 Na3 54.3(2) 4 4
O5 U2 Na3 111.7(2) . 4
O8 U2 Na3 123.5(3) . 4
O8 U2 Na3 70.7(3) 9_655 4
Na1 U2 Na3 73.83(16) . 4
Na1 U2 Na3 114.46(17) 9_655 4
U2 U2 Na3 97.72(12) 9_655 4
O11 Na1 O13 166.3(6) . 2_654
O11 Na1 O2 93.0(4) . .
O13 Na1 O2 96.0(4) 2_654 .
O11 Na1 O2 93.0(4) . 12_655
O13 Na1 O2 96.0(4) 2_654 12_655
O2 Na1 O2 96.5(5) . 12_655
O11 Na1 O12 85.8(4) . .
O13 Na1 O12 84.2(4) 2_654 .
O2 Na1 O12 89.2(3) . .
O2 Na1 O12 174.3(4) 12_655 .
O11 Na1 O12 85.8(4) . 12_655
O13 Na1 O12 84.2(4) 2_654 12_655
O2 Na1 O12 174.3(4) . 12_655
O2 Na1 O12 89.2(3) 12_655 12_655
O12 Na1 O12 85.2(5) . 12_655
O11 Na1 Na2 54.2(4) . .
O13 Na1 Na2 112.1(5) 2_654 .
O2 Na1 Na2 124.7(3) . .
O2 Na1 Na2 124.7(3) 12_655 .
O12 Na1 Na2 50.4(3) . .
O12 Na1 Na2 50.4(3) 12_655 .
O11 Na1 U2 81.7(3) . .
O13 Na1 U2 109.9(3) 2_654 .
O2 Na1 U2 20.9(2) . .
O2 Na1 U2 79.6(3) 12_655 .
O12 Na1 U2 105.7(2) . .
O12 Na1 U2 162.7(3) 12_655 .
Na2 Na1 U2 127.3(2) . .
O11 Na1 U2 81.7(3) . 9_655
O13 Na1 U2 109.9(3) 2_654 9_655
O2 Na1 U2 79.6(3) . 9_655
O2 Na1 U2 20.9(2) 12_655 9_655
O12 Na1 U2 162.7(3) . 9_655
O12 Na1 U2 105.7(2) 12_655 9_655
Na2 Na1 U2 127.3(2) . 9_655
U2 Na1 U2 60.67(12) . 9_655
O14 Na2 O10 86.2(5) 2_654 12_655
O14 Na2 O10 86.2(5) 2_654 .
O10 Na2 O10 92.1(7) 12_655 .
O14 Na2 O12 95.5(5) 2_654 .
O10 Na2 O12 177.6(6) 12_655 .
O10 Na2 O12 89.7(4) . .
O14 Na2 O12 95.5(5) 2_654 12_655
O10 Na2 O12 89.7(4) 12_655 12_655
O10 Na2 O12 177.6(6) . 12_655
O12 Na2 O12 88.4(6) . 12_655
O14 Na2 O11 179.5(7) 2_654 .
O10 Na2 O11 94.1(5) 12_655 .
O10 Na2 O11 94.1(5) . .
O12 Na2 O11 84.2(4) . .
O12 Na2 O11 84.2(4) 12_655 .
O14 Na2 Na1 129.6(6) 2_654 .
O10 Na2 Na1 125.0(4) 12_655 .
O10 Na2 Na1 125.0(4) . .
O12 Na2 Na1 52.5(3) . .
O12 Na2 Na1 52.5(3) 12_655 .
O11 Na2 Na1 49.9(4) . .
O14 Na2 Na3 54.4(2) 2_654 11_565
O10 Na2 Na3 123.3(5) 12_655 11_565
O10 Na2 Na3 51.5(3) . 11_565
O12 Na2 Na3 59.1(3) . 11_565
O12 Na2 Na3 128.4(5) 12_655 11_565
O11 Na2 Na3 125.6(2) . 11_565
Na1 Na2 Na3 111.7(3) . 11_565
O14 Na2 Na3 54.4(2) 2_654 2_654
O10 Na2 Na3 51.5(3) 12_655 2_654
O10 Na2 Na3 123.3(5) . 2_654
O12 Na2 Na3 128.4(5) . 2_654
O12 Na2 Na3 59.1(3) 12_655 2_654
O11 Na2 Na3 125.6(2) . 2_654
Na1 Na2 Na3 111.7(3) . 2_654
Na3 Na2 Na3 108.8(4) 11_565 2_654
O15 Na3 O10 91.6(5) 7_545 11_566
O15 Na3 O17 90.1(5) 7_545 10_556
O10 Na3 O17 99.4(5) 11_566 10_556
O15 Na3 O7 99.5(5) 7_545 .
O10 Na3 O7 156.1(5) 11_566 .
O17 Na3 O7 101.7(5) 10_556 .
O15 Na3 O14 163.8(6) 7_545 .
O10 Na3 O14 76.7(5) 11_566 .
O17 Na3 O14 102.8(5) 10_556 .
O7 Na3 O14 87.7(5) . .
O15 Na3 O12 86.0(5) 7_545 11_566
O10 Na3 O12 78.1(4) 11_566 11_566
O17 Na3 O12 175.3(5) 10_556 11_566
O7 Na3 O12 81.6(4) . 11_566
O14 Na3 O12 80.6(5) . 11_566
O15 Na3 Na2 117.7(5) 7_545 2_655
O10 Na3 Na2 46.8(4) 11_566 2_655
O17 Na3 Na2 132.7(5) 10_556 2_655
O7 Na3 Na2 109.5(4) . 2_655
O14 Na3 Na2 46.1(4) . 2_655
O12 Na3 Na2 47.9(3) 11_566 2_655
O15 Na3 U2 120.2(4) 7_545 .
O10 Na3 U2 147.5(4) 11_566 .
O17 Na3 U2 76.1(4) 10_556 .
O7 Na3 U2 33.3(2) . .
O14 Na3 U2 73.2(4) . .
O12 Na3 U2 108.2(3) 11_566 .
Na2 Na3 U2 113.6(3) 2_655 .
Na4 Na4 O16 106.0(14) 7_545 10_566
Na4 Na4 O17 116(2) 7_545 .
O16 Na4 O17 84.2(8) 10_566 .
Na4 Na4 O1 79.3(14) 7_545 7_545
O16 Na4 O1 170.8(11) 10_566 7_545
O17 Na4 O1 86.6(8) . 7_545
Na4 Na4 O1 73.5(14) 7_545 .
O16 Na4 O1 109.1(9) 10_566 .
O17 Na4 O1 161.3(9) . .
O1 Na4 O1 79.5(7) 7_545 .
Na4 Na4 O16 49.7(11) 7_545 16
O16 Na4 O16 83.5(8) 10_566 16
O17 Na4 O16 70.6(7) . 16
O1 Na4 O16 94.7(7) 7_545 16
O1 Na4 O16 122.8(8) . 16
Na4 Na4 U1 89.3(18) 7_545 7_545
O16 Na4 U1 88.8(7) 10_566 7_545
O17 Na4 U1 154.4(7) . 7_545
O1 Na4 U1 98.9(6) 7_545 7_545
O1 Na4 U1 23.0(3) . 7_545
O16 Na4 U1 133.1(7) 16 7_545
Na4 Na4 U1 73.3(18) 7_545 .
O16 Na4 U1 156.2(9) 10_566 .
O17 Na4 U1 75.4(6) . .
O1 Na4 U1 17.6(3) 7_545 .
O1 Na4 U1 93.7(6) . .
O16 Na4 U1 78.2(5) 16 .
U1 Na4 U1 114.8(5) 7_545 .
U1 O1 Na4 136.8(7) 7_545 7_545
U1 O1 Na4 122.2(6) 7_545 .
Na4 O1 Na4 27.1(8) 7_545 .
U2 O2 Na1 130.5(5) . .
O6 O4 U1 71.4(5) . .
O7 O5 U2 71.4(5) . .
O7 O5 U1 71.4(5) . .
U2 O5 U1 122.1(3) . .
O4 O6 U1 71.5(5) . .
O5 O7 U2 71.8(5) . .
O5 O7 U1 72.9(5) . .
U2 O7 U1 123.2(4) . .
O5 O7 Na3 107.0(6) . .
U2 O7 Na3 111.4(4) . .
U1 O7 Na3 120.7(4) . .
U2 O8 U2 111.6(5) . 9_655
U1 O9 U1 113.1(4) . 13
Na2 O10 Na3 81.7(5) . 11_565
Na1 O11 Na2 75.9(5) . .
Na2 O12 Na1 77.1(4) . .
Na2 O12 Na3 73.0(4) . 11_565
Na1 O12 Na3 150.0(5) . 11_565
Na2 O14 Na3 79.5(4) 2_655 .
Na2 O14 Na3 79.5(4) 2_655 12_655
Na3 O14 Na3 159.0(8) . 12_655
Na4 O16 Na4 24.3(8) 10_556 16_545
Na3 O17 Na4 138.2(7) 10_566 .

loop_
_geom_bond_atom_site_label_1
_geom_bond_atom_site_label_2
_geom_bond_distance
_geom_bond_site_symmetry_2
U1 O1 1.793(9) 7_545
U1 O3 1.820(9) .
U1 O6 2.314(9) .
U1 O4 2.315(9) .
U1 O9 2.380(9) .
U1 O9 2.404(9) 13
U1 O7 2.414(9) .
U1 O5 2.433(9) .
U1 Na4 3.88(2) 7_545
U1 U1 3.9915(9) 13
U1 Na4 4.05(2) .
U2 O2 1.829(9) .
U2 O2 1.829(9) 4
U2 O7 2.350(9) 4
U2 O7 2.350(9) .
U2 O5 2.355(8) 4
U2 O5 2.355(8) .
U2 O8 2.379(8) .
U2 O8 2.379(8) 9_655
U2 Na1 3.895(7) .
U2 Na1 3.895(7) 9_655
U2 U2 3.9347(13) 9_655
U2 Na3 3.982(8) 4
Na1 O11 2.382(16) .
Na1 O13 2.413(16) 2_654
Na1 O2 2.450(10) .
Na1 O2 2.450(10) 12_655
Na1 O12 2.461(11) .
Na1 O12 2.461(11) 12_655
Na1 Na2 3.021(13) .
Na1 U2 3.895(7) 9_655
Na2 O14 2.255(18) 2_654
Na2 O10 2.266(14) 12_655
Na2 O10 2.266(14) .
Na2 O12 2.388(13) .
Na2 O12 2.388(13) 12_655
Na2 O11 2.528(17) .
Na2 Na3 3.077(11) 11_565
Na2 Na3 3.077(11) 2_654
Na3 O15 2.296(14) 7_545
Na3 O10 2.435(14) 11_566
Na3 O17 2.436(17) 10_556
Na3 O7 2.470(12) .
Na3 O14 2.545(8) .
Na3 O12 2.763(13) 11_566
Na3 Na2 3.077(11) 2_655
Na4 Na4 1.21(4) 7_545
Na4 O16 2.25(2) 10_566
Na4 O17 2.50(3) .
Na4 O1 2.55(2) 7_545
Na4 O1 2.62(2) .
Na4 O16 2.83(2) 16
Na4 U1 3.88(2) 7_545
O1 U1 1.793(9) 7_545
O1 Na4 2.55(2) 7_545
O4 O6 1.473(12) .
O5 O7 1.486(12) .
O8 U2 2.379(8) 9_655
O9 U1 2.404(9) 13
O10 Na3 2.435(14) 11_565
O12 Na3 2.763(13) 11_565
O13 Na1 2.413(16) 2_655
O14 Na2 2.255(18) 2_655
O14 Na3 2.545(8) 12_655
O15 Na3 2.296(14) 7_545
O16 Na4 2.25(2) 10_556
O16 Na4 2.83(2) 16_545
O17 Na3 2.436(17) 10_566
